data_7109222
loop_
_publ_author_name
'Hui Qian'
'Wanxiang Zhao'
'Herman H-Y. Sung'
'Ian D. Williams'
'Jianwei Sun'

_publ_section_title
;
 Stereoselective synthesis of aminoindanols via an efficient cascade
 aza-Michael-aldol reaction
;
_journal_name_full Chem.Commun.
_journal_page_first 4361
_journal_paper_doi 10.1039/c2cc37102b
_journal_volume 49
_journal_year 2013
_chemical_absolute_configuration ad
_chemical_formula_moiety 'C20 H19 N O2 S'
_chemical_formula_sum 'C20 H19 N O2 S'
_chemical_formula_weight 337.42
_chemical_name_systematic
;
?
;
_space_group_IT_number 19
_space_group_name_Hall 'P 2ac 2ab'
_symmetry_cell_setting orthorhombic
_symmetry_space_group_name_Hall 'P 2ac 2ab'
_symmetry_space_group_name_H-M 'P 21 21 21'
_atom_sites_solution_hydrogens geom
_atom_sites_solution_primary direct
_atom_sites_solution_secondary difmap
_audit_creation_date 2012-09-07
_audit_creation_method
;
Olex2 1.2-beta
(compiled May 9 2012 12:37:22, GUI svn.r4230)
;
_cell_angle_alpha 90.00
_cell_angle_beta 90.00
_cell_angle_gamma 90.00
_cell_formula_units_Z 4
_cell_length_a 5.2087(2)
_cell_length_b 10.6761(4)
_cell_length_c 31.3923(11)
_cell_measurement_reflns_used 4086
_cell_measurement_temperature 173.00(14)
_cell_measurement_theta_max 71.8827
_cell_measurement_theta_min 4.1364
_cell_volume 1745.68(11)
_computing_cell_refinement
;
CrysAlisPro, Agilent Technologies,
Version 1.171.36.20 (release 27-06-2012 CrysAlis171 .NET)
(compiled Jul 11 2012,15:38:31)
;
_computing_data_collection
;
CrysAlisPro, Agilent Technologies,
Version 1.171.36.20 (release 27-06-2012 CrysAlis171 .NET)
(compiled Jul 11 2012,15:38:31)
;
_computing_data_reduction
;
CrysAlisPro, Agilent Technologies,
Version 1.171.36.20 (release 27-06-2012 CrysAlis171 .NET)
(compiled Jul 11 2012,15:38:31)
;
_computing_molecular_graphics
;
O. V. Dolomanov, L. J. Bourhis, R. J. Gildea, J. A. K. Howard and H. Puschmann,
OLEX2: a complete structure solution, refinement and analysis program.
J. Appl. Cryst. (2009). 42, 339-341.
;
_computing_publication_material
;
O. V. Dolomanov, L. J. Bourhis, R. J. Gildea, J. A. K. Howard and H. Puschmann,
OLEX2: a complete structure solution, refinement and analysis program.
J. Appl. Cryst. (2009). 42, 339-341.
;
_computing_structure_refinement
;
XL, G.M. Sheldrick, Acta Cryst.
(2008). A64, 112-122
;
_computing_structure_solution
;
XS, G.M. Sheldrick, Acta Cryst.
(2008). A64, 112-122
;
_diffrn_ambient_temperature 173.00(14)
_diffrn_detector_area_resol_mean 15.9578
_diffrn_measured_fraction_theta_full 0.9715
_diffrn_measured_fraction_theta_max 0.9715
_diffrn_measurement_details
;
1 omega 124.00 149.00 1.0000 10.0000
omega____ theta____ kappa____ phi______ frames
- 114.0000 -25.0000 30.0000 25

2 omega 17.00 43.00 1.0000 3.0000
omega____ theta____ kappa____ phi______ frames
- 0.0000 -99.0000 -180.0000 26

3 omega -24.00 6.00 1.0000 3.0000
omega____ theta____ kappa____ phi______ frames
- 0.0000 -99.0000 -180.0000 30

4 omega 88.00 128.00 1.0000 3.0000
omega____ theta____ kappa____ phi______ frames
- 57.0000 125.0000 -150.0000 40

5 omega 74.00 128.00 1.0000 3.0000
omega____ theta____ kappa____ phi______ frames
- 57.0000 125.0000 60.0000 54

6 omega 77.00 122.00 1.0000 3.0000
omega____ theta____ kappa____ phi______ frames
- 57.0000 125.0000 150.0000 45

7 omega 81.00 107.00 1.0000 3.0000
omega____ theta____ kappa____ phi______ frames
- 57.0000 84.0000 -34.0000 26

8 omega -155.00 -135.00 1.0000 10.0000
omega____ theta____ kappa____ phi______ frames
- -86.0000 -111.0000 120.0000 20

9 omega 61.00 157.00 1.0000 10.0000
omega____ theta____ kappa____ phi______ frames
- 114.0000 145.0000 19.0000 96

10 omega 45.00 71.00 1.0000 10.0000
omega____ theta____ kappa____ phi______ frames
- 114.0000 -38.0000 -90.0000 26

11 omega 88.00 178.00 1.0000 10.0000
omega____ theta____ kappa____ phi______ frames
- 114.0000 50.0000 -150.0000 90

12 omega -72.00 33.00 1.0000 3.0000
omega____ theta____ kappa____ phi______ frames
- 0.0000 -77.0000 -60.0000 105

13 omega -130.00 -26.00 1.0000 3.0000
omega____ theta____ kappa____ phi______ frames
- -57.0000 -38.0000 150.0000 104

14 omega -128.00 -33.00 1.0000 3.0000
omega____ theta____ kappa____ phi______ frames
- -57.0000 -57.0000 60.0000 95

15 omega -128.00 -87.00 1.0000 3.0000
omega____ theta____ kappa____ phi______ frames
- -57.0000 -57.0000 -60.0000 41

16 omega -116.00 -12.00 1.0000 10.0000
omega____ theta____ kappa____ phi______ frames
- -86.0000 111.0000 120.0000 104

17 omega 124.00 158.00 1.0000 10.0000
omega____ theta____ kappa____ phi______ frames
- 114.0000 -25.0000 60.0000 34

18 omega 41.00 52.00 1.0000 10.0000
omega____ theta____ kappa____ phi______ frames
- 114.0000 -38.0000 -120.0000 11
;
_diffrn_measurement_device 'kappa diffractometer'
_diffrn_measurement_device_type 'Xcalibur, Sapphire3, Gemini ultra'
_diffrn_measurement_method '\w scans'
_diffrn_orient_matrix_UB_11 0.2934083000
_diffrn_orient_matrix_UB_12 0.0164313000
_diffrn_orient_matrix_UB_13 0.0031959000
_diffrn_orient_matrix_UB_21 0.0329559000
_diffrn_orient_matrix_UB_22 -0.0675525000
_diffrn_orient_matrix_UB_23 -0.0430659000
_diffrn_orient_matrix_UB_31 -0.0201131000
_diffrn_orient_matrix_UB_32 0.1263999000
_diffrn_orient_matrix_UB_33 -0.0232876000
_diffrn_radiation_monochromator mirror
_diffrn_radiation_probe x-ray
_diffrn_radiation_type CuK\a
_diffrn_radiation_wavelength 1.5418
_diffrn_reflns_av_R_equivalents 0.0292
_diffrn_reflns_av_unetI/netI 0.0349
_diffrn_reflns_limit_h_max 6
_diffrn_reflns_limit_h_min -6
_diffrn_reflns_limit_k_max 12
_diffrn_reflns_limit_k_min -8
_diffrn_reflns_limit_l_max 37
_diffrn_reflns_limit_l_min -35
_diffrn_reflns_number 6109
_diffrn_reflns_theta_full 66.50
_diffrn_reflns_theta_max 67.50
_diffrn_reflns_theta_min 4.37
_diffrn_source 'sealed X-ray tube'
_diffrn_source_current 35
_diffrn_source_power 1.75
_diffrn_source_target Cu
_diffrn_source_voltage 50
_exptl_absorpt_coefficient_mu 1.733
_exptl_absorpt_correction_T_max 1.00000
_exptl_absorpt_correction_T_min 0.60637
_exptl_absorpt_correction_type multi-scan
_exptl_absorpt_process_details
;
CrysAlisPro, Agilent Technologies,
Version 1.171.36.20 (release 27-06-2012 CrysAlis171 .NET)
(compiled Jul 11 2012,15:38:31)
Empirical absorption correction using spherical harmonics,
implemented in SCALE3 ABSPACK scaling algorithm.
;
_exptl_crystal_colour colorless
_exptl_crystal_density_diffrn 1.284
_exptl_crystal_density_method 'not measured'
_exptl_crystal_description block
_exptl_crystal_F_000 712
_exptl_crystal_size_max 0.30
_exptl_crystal_size_mid 0.28
_exptl_crystal_size_min 0.25
_refine_diff_density_max 0.233
_refine_diff_density_min -0.218
_refine_diff_density_rms 0.039
_refine_ls_abs_structure_details 'Flack H D (1983), Acta Cryst. A39, 876-881'
_refine_ls_abs_structure_Flack 0.01(2)
_refine_ls_extinction_method none
_refine_ls_goodness_of_fit_ref 1.002
_refine_ls_hydrogen_treatment constr
_refine_ls_matrix_type full
_refine_ls_number_parameters 216
_refine_ls_number_reflns 2795
_refine_ls_number_restraints 0
_refine_ls_restrained_S_all 1.002
_refine_ls_R_factor_all 0.0412
_refine_ls_R_factor_gt 0.0403
_refine_ls_shift/su_max 0.000
_refine_ls_shift/su_mean 0.000
_refine_ls_structure_factor_coef Fsqd
_refine_ls_weighting_details 'calc w=1/[\s^2^(Fo^2^)+(0.0320P)^2^+0.9625P] where P=(Fo^2^+2Fc^2^)/3'
_refine_ls_weighting_scheme calc
_refine_ls_wR_factor_gt 0.0922
_refine_ls_wR_factor_ref 0.0930
_reflns_number_gt 2721
_reflns_number_total 2795
_reflns_threshold_expression >2sigma(I)
_cod_data_source_file c2cc37102b.txt
_cod_data_source_block qian4cult
_cod_original_sg_symbol_H-M P2(1)2(1)2(1)
_cod_database_code 7109222
_reflns_odcompleteness_completeness 97.15
_reflns_odcompleteness_iscentric 1
_reflns_odcompleteness_theta 68.13

loop_
_space_group_symop_id
_space_group_symop_operation_xyz
1 'x, y, z'
2 '-x+1/2, -y, z+1/2'
3 'x+1/2, -y+1/2, -z'
4 '-x, y+1/2, -z+1/2'

loop_
_atom_site_label
_atom_site_type_symbol
_atom_site_fract_x
_atom_site_fract_y
_atom_site_fract_z
_atom_site_U_iso_or_equiv
_atom_site_adp_type
_atom_site_occupancy
_atom_site_symmetry_multiplicity
_atom_site_calc_flag
_atom_site_refinement_flags
_atom_site_disorder_assembly
_atom_site_disorder_group
S1 S 0.12333(15) 0.56986(9) 0.30434(2) 0.0532(2) Uani 1 1 d . . .
O1 O 0.3079(3) 0.29064(18) 0.49013(6) 0.0404(4) Uani 1 1 d . . .
H1 H 0.1709 0.2529 0.4960 0.061 Uiso 1 1 calc R . .
O2 O -0.1000(3) 0.29493(19) 0.38206(6) 0.0489(5) Uani 1 1 d . . .
N1 N 0.4723(4) 0.4354(2) 0.34599(6) 0.0340(5) Uani 1 1 d . . .
H1A H 0.6160 0.3922 0.3453 0.041 Uiso 1 1 calc R . .
C1 C 0.3516(4) 0.4545(2) 0.38713(7) 0.0318(5) Uani 1 1 d . . .
H1B H 0.1819 0.4964 0.3828 0.038 Uiso 1 1 calc R . .
C2 C 0.5067(5) 0.5294(2) 0.41879(7) 0.0305(5) Uani 1 1 d . . .
C3 C 0.4471(4) 0.4872(2) 0.45980(7) 0.0305(5) Uani 1 1 d . . .
C4 C 0.2601(4) 0.3807(2) 0.45764(7) 0.0310(5) Uani 1 1 d . . .
H4 H 0.0804 0.4130 0.4600 0.037 Uiso 1 1 calc R . .
C5 C 0.3103(4) 0.3317(2) 0.41204(7) 0.0316(5) Uani 1 1 d . . .
H5 H 0.4755 0.2839 0.4121 0.038 Uiso 1 1 calc R . .
C6 C 0.6898(5) 0.6207(2) 0.41212(7) 0.0335(5) Uani 1 1 d . . .
H6 H 0.7314 0.6478 0.3841 0.040 Uiso 1 1 calc R . .
C7 C 0.8114(5) 0.6719(3) 0.44731(8) 0.0374(6) Uani 1 1 d . . .
H7 H 0.9387 0.7345 0.4434 0.045 Uiso 1 1 calc R . .
C8 C 0.7495(5) 0.6327(2) 0.48832(8) 0.0384(6) Uani 1 1 d . . .
H8 H 0.8340 0.6695 0.5120 0.046 Uiso 1 1 calc R . .
C9 C 0.5666(5) 0.5408(2) 0.49498(7) 0.0354(6) Uani 1 1 d . . .
H9 H 0.5235 0.5148 0.5230 0.043 Uiso 1 1 calc R . .
C10 C 0.1037(5) 0.2488(2) 0.39321(7) 0.0337(5) Uani 1 1 d . . .
C11 C 0.1523(4) 0.1118(2) 0.38796(7) 0.0327(5) Uani 1 1 d . . .
C12 C -0.0164(5) 0.0415(3) 0.36309(8) 0.0411(6) Uani 1 1 d . . .
H12 H -0.1597 0.0812 0.3501 0.049 Uiso 1 1 calc R . .
C13 C 0.0226(6) -0.0848(3) 0.35711(9) 0.0467(7) Uani 1 1 d . . .
H13 H -0.0933 -0.1319 0.3401 0.056 Uiso 1 1 calc R . .
C14 C 0.2309(6) -0.1428(3) 0.37595(9) 0.0468(7) Uani 1 1 d . . .
H14 H 0.2585 -0.2298 0.3716 0.056 Uiso 1 1 calc R . .
C15 C 0.3985(6) -0.0755(3) 0.40096(8) 0.0429(6) Uani 1 1 d . . .
H15 H 0.5398 -0.1161 0.4142 0.052 Uiso 1 1 calc R . .
C16 C 0.3600(5) 0.0516(3) 0.40668(8) 0.0386(6) Uani 1 1 d . . .
H16 H 0.4771 0.0983 0.4236 0.046 Uiso 1 1 calc R . .
C20 C 0.3811(5) 0.4787(3) 0.30910(8) 0.0396(6) Uani 1 1 d . B .
C21 C 0.5307(6) 0.4347(4) 0.27160(8) 0.0573(9) Uani 1 1 d . . .
H21A H 0.6935 0.3887 0.2779 0.069 Uiso 0.50 1 calc PR A 2
H21 H 0.7089 0.4049 0.2778 0.069 Uiso 0.50 1 calc PR A 1
C22A C 0.4016(15) 0.4018(8) 0.2318(2) 0.0530(17) Uiso 0.50 1 d P B 2
H22A H 0.2116 0.4031 0.2318 0.064 Uiso 0.50 1 calc PR B 2
H22B H 0.4773 0.3330 0.2148 0.064 Uiso 0.50 1 calc PR B 2
C22 C 0.3707(15) 0.3526(7) 0.2375(2) 0.0503(17) Uiso 0.50 1 d P B 1
H22C H 0.4544 0.2779 0.2249 0.060 Uiso 0.50 1 calc PR B 1
H22D H 0.1821 0.3468 0.2409 0.060 Uiso 0.50 1 calc PR B 1
C23 C 0.4855(14) 0.4779(8) 0.2288(2) 0.0470(16) Uiso 0.50 1 d P B 1
H23A H 0.6352 0.4805 0.2094 0.056 Uiso 0.50 1 calc PR B 1
H23B H 0.3651 0.5489 0.2252 0.056 Uiso 0.50 1 calc PR B 1
C23A C 0.5349(15) 0.5246(8) 0.2306(2) 0.058(2) Uiso 0.50 1 d P B 2
H23C H 0.4289 0.6015 0.2313 0.070 Uiso 0.50 1 calc PR B 2
H23D H 0.6965 0.5309 0.2142 0.070 Uiso 0.50 1 calc PR B 2

loop_
_atom_site_aniso_label
_atom_site_aniso_U_11
_atom_site_aniso_U_22
_atom_site_aniso_U_33
_atom_site_aniso_U_23
_atom_site_aniso_U_13
_atom_site_aniso_U_12
S1 0.0462(4) 0.0760(5) 0.0374(3) 0.0054(3) -0.0050(3) 0.0186(4)
O1 0.0305(8) 0.0465(11) 0.0442(9) 0.0183(8) -0.0018(8) -0.0035(9)
O2 0.0254(8) 0.0499(12) 0.0713(12) 0.0017(10) -0.0087(9) 0.0071(10)
N1 0.0244(9) 0.0456(12) 0.0321(10) -0.0029(9) 0.0020(8) 0.0061(10)
C1 0.0257(10) 0.0384(13) 0.0313(11) 0.0049(10) 0.0009(10) 0.0043(11)
C2 0.0280(11) 0.0332(13) 0.0303(11) 0.0023(10) 0.0018(9) 0.0070(11)
C3 0.0247(11) 0.0323(12) 0.0346(12) 0.0026(10) 0.0031(9) 0.0070(10)
C4 0.0254(11) 0.0354(13) 0.0323(12) 0.0080(10) 0.0011(9) 0.0053(11)
C5 0.0231(11) 0.0325(12) 0.0392(12) 0.0026(10) -0.0012(10) 0.0034(11)
C6 0.0365(13) 0.0302(12) 0.0337(12) 0.0055(10) 0.0052(10) 0.0048(12)
C7 0.0381(13) 0.0315(13) 0.0425(13) 0.0015(11) 0.0026(11) 0.0008(12)
C8 0.0405(14) 0.0343(14) 0.0403(13) -0.0046(11) -0.0022(11) 0.0016(12)
C9 0.0357(12) 0.0412(14) 0.0294(11) 0.0009(10) 0.0022(10) 0.0044(12)
C10 0.0235(10) 0.0440(14) 0.0337(12) 0.0021(10) -0.0006(10) 0.0022(12)
C11 0.0266(11) 0.0407(13) 0.0309(11) 0.0019(10) 0.0037(10) -0.0012(11)
C12 0.0344(13) 0.0513(17) 0.0375(13) 0.0045(12) -0.0017(11) -0.0036(13)
C13 0.0543(17) 0.0446(17) 0.0413(14) -0.0042(13) 0.0004(13) -0.0121(15)
C14 0.0559(17) 0.0385(15) 0.0461(15) -0.0001(12) 0.0162(14) -0.0041(14)
C15 0.0402(13) 0.0388(14) 0.0498(15) 0.0062(12) 0.0045(12) 0.0044(14)
C16 0.0334(12) 0.0423(15) 0.0402(12) 0.0038(11) -0.0005(11) -0.0010(13)
C20 0.0319(12) 0.0538(16) 0.0331(12) -0.0023(11) -0.0026(11) -0.0032(13)
C21 0.0446(15) 0.095(3) 0.0321(13) -0.0105(15) 0.0017(12) 0.0069(18)

loop_
_atom_type_symbol
_atom_type_description
_atom_type_scat_dispersion_real
_atom_type_scat_dispersion_imag
_atom_type_scat_source
C C 0.0181 0.0091 'International Tables Vol C Tables 4.2.6.8 and 6.1.1.4'
H H 0.0000 0.0000 'International Tables Vol C Tables 4.2.6.8 and 6.1.1.4'
N N 0.0311 0.0180 'International Tables Vol C Tables 4.2.6.8 and 6.1.1.4'
O O 0.0492 0.0322 'International Tables Vol C Tables 4.2.6.8 and 6.1.1.4'
S S 0.3331 0.5567 'International Tables Vol C Tables 4.2.6.8 and 6.1.1.4'

loop_
_geom_angle_atom_site_label_1
_geom_angle_atom_site_label_2
_geom_angle_atom_site_label_3
_geom_angle
C20 N1 C1 124.8(2)
N1 C1 C2 115.4(2)
N1 C1 C5 113.1(2)
C2 C1 C5 101.02(17)
C3 C2 C1 108.5(2)
C6 C2 C1 130.1(2)
C6 C2 C3 121.4(2)
C2 C3 C4 110.3(2)
C9 C3 C2 119.9(2)
C9 C3 C4 129.7(2)
O1 C4 C3 111.50(18)
O1 C4 C5 113.9(2)
C3 C4 C5 100.88(18)
C1 C5 C4 101.82(19)
C10 C5 C1 113.50(19)
C10 C5 C4 116.05(19)
C2 C6 C7 118.3(2)
C6 C7 C8 120.9(2)
C9 C8 C7 120.8(2)
C8 C9 C3 118.7(2)
O2 C10 C5 119.6(2)
O2 C10 C11 120.7(2)
C11 C10 C5 119.7(2)
C12 C11 C10 118.8(2)
C16 C11 C10 122.6(2)
C16 C11 C12 118.6(3)
C13 C12 C11 120.7(3)
C12 C13 C14 119.8(3)
C15 C14 C13 120.5(3)
C14 C15 C16 119.6(3)
C15 C16 C11 120.8(3)
N1 C20 S1 124.55(19)
N1 C20 C21 113.0(2)
C21 C20 S1 122.4(2)
C20 C21 C22 115.2(3)
C20 C21 C23A 116.9(4)
C22A C21 C20 120.7(4)
C22A C21 C22 20.9(3)
C22A C21 C23A 57.7(4)
C23 C21 C20 123.5(4)
C23 C21 C22A 37.3(3)
C23 C21 C22 58.0(4)
C23 C21 C23A 20.4(4)
C23A C21 C22 78.5(4)
C21 C22A C23A 66.0(5)
C23 C22 C21 55.0(4)
C21 C23 C22 66.9(4)
C22A C23A C21 56.3(4)

loop_
_geom_bond_atom_site_label_1
_geom_bond_atom_site_label_2
_geom_bond_distance
S1 C20 1.665(3)
O1 C4 1.424(3)
O2 C10 1.221(3)
N1 C1 1.451(3)
N1 C20 1.334(3)
C1 C2 1.509(3)
C1 C5 1.542(3)
C2 C3 1.399(3)
C2 C6 1.380(4)
C3 C4 1.499(3)
C3 C9 1.391(3)
C4 C5 1.547(3)
C5 C10 1.513(3)
C6 C7 1.386(4)
C7 C8 1.391(4)
C8 C9 1.384(4)
C10 C11 1.493(4)
C11 C12 1.394(4)
C11 C16 1.389(3)
C12 C13 1.376(4)
C13 C14 1.382(4)
C14 C15 1.377(4)
C15 C16 1.384(4)
C20 C21 1.488(4)
C21 C22A 1.462(7)
C21 C22 1.616(7)
C21 C23 1.440(7)
C21 C23A 1.604(8)
C22A C23A 1.484(11)
C22 C23 1.490(10)

loop_
_geom_hbond_atom_site_label_D
_geom_hbond_atom_site_label_H
_geom_hbond_atom_site_label_A
_geom_hbond_distance_DH
_geom_hbond_distance_HA
_geom_hbond_distance_DA
_geom_hbond_angle_DHA
_geom_hbond_site_symmetry_A
O1 H1 O1 0.84 2.00 2.8142(13) 164.7 3_456
N1 H1A O2 0.88 2.14 2.915(3) 145.9 1_655

loop_
_geom_torsion_atom_site_label_1
_geom_torsion_atom_site_label_2
_geom_torsion_atom_site_label_3
_geom_torsion_atom_site_label_4
_geom_torsion
S1 C20 C21 C22A -36.8(6)
S1 C20 C21 C22 -59.7(5)
S1 C20 C21 C23 7.4(6)
S1 C20 C21 C23A 29.8(5)
O1 C4 C5 C1 -158.09(18)
O1 C4 C5 C10 78.1(3)
O2 C10 C11 C12 11.9(4)
O2 C10 C11 C16 -168.5(2)
N1 C1 C2 C3 -149.0(2)
N1 C1 C2 C6 27.8(4)
N1 C1 C5 C4 163.79(18)
N1 C1 C5 C10 -70.7(3)
N1 C20 C21 C22A 141.9(5)
N1 C20 C21 C22 119.1(4)
N1 C20 C21 C23 -173.9(5)
N1 C20 C21 C23A -151.4(4)
C1 N1 C20 S1 4.2(4)
C1 N1 C20 C21 -174.5(3)
C1 C2 C3 C4 2.1(3)
C1 C2 C3 C9 179.5(2)
C1 C2 C6 C7 -177.6(2)
C1 C5 C10 O2 -45.0(3)
C1 C5 C10 C11 134.2(2)
C2 C1 C5 C4 39.9(2)
C2 C1 C5 C10 165.35(19)
C2 C3 C4 O1 144.5(2)
C2 C3 C4 C5 23.3(2)
C2 C3 C9 C8 -2.1(3)
C2 C6 C7 C8 -0.4(4)
C3 C2 C6 C7 -1.1(4)
C3 C4 C5 C1 -38.5(2)
C3 C4 C5 C10 -162.3(2)
C4 C3 C9 C8 174.8(2)
C4 C5 C10 O2 72.5(3)
C4 C5 C10 C11 -108.3(2)
C5 C1 C2 C3 -26.7(2)
C5 C1 C2 C6 150.2(2)
C5 C10 C11 C12 -167.3(2)
C5 C10 C11 C16 12.3(3)
C6 C2 C3 C4 -175.1(2)
C6 C2 C3 C9 2.4(3)
C6 C7 C8 C9 0.6(4)
C7 C8 C9 C3 0.6(4)
C9 C3 C4 O1 -32.6(3)
C9 C3 C4 C5 -153.8(2)
C10 C11 C12 C13 179.4(2)
C10 C11 C16 C15 -179.9(2)
C11 C12 C13 C14 0.0(4)
C12 C11 C16 C15 -0.3(4)
C12 C13 C14 C15 0.6(4)
C13 C14 C15 C16 -1.0(4)
C14 C15 C16 C11 0.9(4)
C16 C11 C12 C13 -0.2(4)
C20 N1 C1 C2 -116.8(3)
C20 N1 C1 C5 127.6(3)
C20 C21 C22A C23A 104.3(5)
C20 C21 C22 C23 115.2(5)
C20 C21 C23 C22 -100.9(5)
C20 C21 C23A C22A -110.9(5)
C22A C21 C22 C23 4.5(12)
C22A C21 C23 C22 -2.7(7)
C22 C21 C22A C23A -175.5(15)
C22 C21 C23A C22A 1.6(5)
C23 C21 C22A C23A -1.9(7)
C23 C21 C23A C22A 3.2(12)
C23A C21 C22 C23 0.7(5)
C23A C21 C23 C22 -178.2(14)
